data_7133657
loop_
_publ_author_name
'Kumar, Manoj'
'Singh, Shubham'
'Subramanian, Parthasarathi'

_publ_section_title
;
 Synthesis of dispiro-orthoester <i>via</i> an acetal oxo-carbenium ion.
;
_journal_issue 88
_journal_name_full 'Chemical communications (Cambridge, England)'
_journal_page_first 12860
_journal_page_last 12863
_journal_paper_doi 10.1039/d4cc03031a
_journal_volume 60
_journal_year 2024
_chemical_formula_moiety '0.133(C14 H16 Br2 O4)'
_chemical_formula_sum 'C1.87 H2.13 Br0.27 O0.53'
_chemical_formula_weight 54.41
_chemical_name_systematic 3,3-bis(bromomethyl)-1,5,7-trioxadispiro[5.1.58.26]pentadeca-9,12-dien-11-one
_space_group_crystal_system monoclinic
_space_group_IT_number 14
_space_group_name_Hall '-P 2ybc'
_space_group_name_H-M_alt 'P 1 21/c 1'
_atom_sites_solution_hydrogens geom
_atom_sites_solution_primary dual
_audit_creation_date 2024-02-05
_audit_creation_method
;
Olex2 1.3
(compiled 2020.11.12 svn.r5f609507 for OlexSys, GUI svn.r6408)
;
_audit_update_record
;
2024-02-05 deposited with the CCDC.	2024-08-29 downloaded from the CCDC.
;
_cell_angle_alpha 90
_cell_angle_beta 96.2440(10)
_cell_angle_gamma 90
_cell_formula_units_Z 30
_cell_length_a 11.1660(3)
_cell_length_b 10.3032(3)
_cell_length_c 13.0230(3)
_cell_measurement_reflns_used 9996
_cell_measurement_temperature 296.15
_cell_measurement_theta_max 28.29
_cell_measurement_theta_min 2.53
_cell_volume 1489.35(7)
_computing_cell_refinement 'SAINT V8.40B (?, 2016)'
_computing_data_reduction 'SAINT V8.40B (?, 2016)'
_computing_molecular_graphics 'Olex2 1.3 (Dolomanov et al., 2009)'
_computing_publication_material 'Olex2 1.3 (Dolomanov et al., 2009)'
_computing_structure_refinement 'SHELXL 2019/3 (Sheldrick, 2015)'
_computing_structure_solution 'SHELXT 2018/2 (Sheldrick, 2018)'
_diffrn_ambient_temperature 296.15
_diffrn_measured_fraction_theta_full 1.000
_diffrn_measured_fraction_theta_max 0.999
_diffrn_measurement_device_type 'Bruker SMART CCD 6000'
_diffrn_measurement_method '\f and \w scans'
_diffrn_radiation_type MoK\a
_diffrn_radiation_wavelength 0.71073
_diffrn_reflns_av_R_equivalents 0.0341
_diffrn_reflns_av_unetI/netI 0.0208
_diffrn_reflns_Laue_measured_fraction_full 1.000
_diffrn_reflns_Laue_measured_fraction_max 0.999
_diffrn_reflns_limit_h_max 13
_diffrn_reflns_limit_h_min -14
_diffrn_reflns_limit_k_max 13
_diffrn_reflns_limit_k_min -13
_diffrn_reflns_limit_l_max 14
_diffrn_reflns_limit_l_min -17
_diffrn_reflns_number 24644
_diffrn_reflns_point_group_measured_fraction_full 1.000
_diffrn_reflns_point_group_measured_fraction_max 0.999
_diffrn_reflns_theta_full 25.242
_diffrn_reflns_theta_max 28.376
_diffrn_reflns_theta_min 2.526
_diffrn_source_current 1.0
_diffrn_source_power 0.05
_diffrn_source_voltage 50.0
_diffrn_standards_number 0
_exptl_absorpt_coefficient_mu 5.452
_exptl_absorpt_correction_T_max 0.7457
_exptl_absorpt_correction_T_min 0.5224
_exptl_absorpt_correction_type none
_exptl_absorpt_process_details
;
SADABS-2016/2 (Bruker,2016/2) was used for absorption correction.
wR2(int) was 0.0805 before and 0.0439 after correction.
The Ratio of minimum to maximum transmission is 0.7005.
The \l/2 correction factor is Not present.
;
_exptl_crystal_colour colourless
_exptl_crystal_colour_primary colourless
_exptl_crystal_density_diffrn 1.820
_exptl_crystal_description plate
_exptl_crystal_F_000 808
_exptl_crystal_preparation acetone
_exptl_crystal_recrystallization_method 'slow evaporation'
_refine_diff_density_max 0.353
_refine_diff_density_min -0.390
_refine_diff_density_rms 0.068
_refine_ls_extinction_method none
_refine_ls_goodness_of_fit_ref 1.027
_refine_ls_hydrogen_treatment constr
_refine_ls_matrix_type full
_refine_ls_number_parameters 181
_refine_ls_number_reflns 3720
_refine_ls_number_restraints 0
_refine_ls_restrained_S_all 1.027
_refine_ls_R_factor_all 0.0222
_refine_ls_R_factor_gt 0.0194
_refine_ls_shift/su_max 0.002
_refine_ls_shift/su_mean 0.000
_refine_ls_structure_factor_coef Fsqd
_refine_ls_weighting_details 'w=1/[\s^2^(Fo^2^)+(0.0151P)^2^+1.2115P] where P=(Fo^2^+2Fc^2^)/3'
_refine_ls_weighting_scheme calc
_refine_ls_wR_factor_gt 0.0434
_refine_ls_wR_factor_ref 0.0443
_reflns_Friedel_coverage 0.000
_reflns_number_gt 3421
_reflns_number_total 3720
_reflns_threshold_expression 'I > 2\s(I)'
_cod_data_source_file d4cc03031a2.cif
_cod_data_source_block 15sepa_o_0m
_cod_depositor_comments 'Adding full bibliography for 7133655--7133659.cif.'
_cod_database_code 7133657
_shelx_shelxl_version_number 2019/3
_shelx_space_group_comment
;
The symmetry employed for this shelxl refinement is uniquely defined
by the following loop, which should always be used as a source of
symmetry information in preference to the above space-group names.
They are only intended as comments.
;
_olex2_refinement_description
;
1.a Secondary CH2 refined with riding coordinates:
 C007(H00A,H00B), C00A(H00C,H00D), C00B(H00E,H00F), C00E(H00H,H00I), C00F(H00J,
 H00K), C00G(H00L,H00M)
1.b Aromatic/amide H refined with riding coordinates:
 C00D(H00G), C00H(H00N), C00J(H00O), C00K(H00P)
;
_olex2_submission_special_instructions 'No special instructions were received'

loop_
_space_group_symop_operation_xyz
'x, y, z'
'-x, y+1/2, -z+1/2'
'-x, -y, -z'
'x, -y-1/2, z-1/2'

loop_
_atom_site_label
_atom_site_type_symbol
_atom_site_fract_x
_atom_site_fract_y
_atom_site_fract_z
_atom_site_U_iso_or_equiv
_atom_site_adp_type
_atom_site_occupancy
_atom_site_site_symmetry_order
_atom_site_calc_flag
_atom_site_refinement_flags_posn
_atom_site_refinement_flags_adp
_atom_site_refinement_flags_occupancy
_atom_site_disorder_assembly
_atom_site_disorder_group
Br01 Br 0.89283(2) 0.13467(2) 0.60936(2) 0.01618(5) Uani 1 1 d . . . . .
Br02 Br 0.88398(2) 0.39428(2) 0.82851(2) 0.01922(5) Uani 1 1 d . . . . .
O003 O 0.85517(10) 0.55578(10) 0.47911(8) 0.0136(2) Uani 1 1 d . . . . .
O004 O 0.71881(10) 0.61890(10) 0.59170(8) 0.0143(2) Uani 1 1 d . . . . .
O005 O 0.65450(10) 0.59729(11) 0.42011(8) 0.0145(2) Uani 1 1 d . . . . .
O006 O 0.45872(12) 0.66307(14) 0.03965(10) 0.0294(3) Uani 1 1 d . . . . .
C007 C 0.90781(14) 0.43893(15) 0.68576(12) 0.0147(3) Uani 1 1 d . . . . .
H00A H 0.919893 0.531893 0.681139 0.018 Uiso 1 1 calc R U . . .
H00B H 0.980272 0.396506 0.667875 0.018 Uiso 1 1 calc R U . . .
C008 C 0.80205(14) 0.39941(14) 0.60763(12) 0.0120(3) Uani 1 1 d . . . . .
C009 C 0.75343(14) 0.63258(14) 0.49283(12) 0.0125(3) Uani 1 1 d . . . . .
C00A C 0.76868(14) 0.76555(15) 0.34900(12) 0.0151(3) Uani 1 1 d . . . . .
H00C H 0.840773 0.732985 0.322425 0.018 Uiso 1 1 calc R U . . .
H00D H 0.749629 0.850608 0.319730 0.018 Uiso 1 1 calc R U . . .
C00B C 0.83808(14) 0.42032(15) 0.49854(12) 0.0137(3) Uani 1 1 d . . . . .
H00E H 0.912094 0.373621 0.491199 0.016 Uiso 1 1 calc R U . . .
H00F H 0.775658 0.386092 0.448175 0.016 Uiso 1 1 calc R U . . .
C00C C 0.66126(14) 0.67004(15) 0.32509(12) 0.0132(3) Uani 1 1 d . . . . .
C00D C 0.68304(14) 0.57543(15) 0.24172(12) 0.0151(3) Uani 1 1 d . . . . .
H00G H 0.746760 0.517404 0.254211 0.018 Uiso 1 1 calc R U . . .
C00E C 0.69166(14) 0.48651(15) 0.61670(12) 0.0136(3) Uani 1 1 d . . . . .
H00H H 0.624072 0.455716 0.569948 0.016 Uiso 1 1 calc R U . . .
H00I H 0.669260 0.482287 0.686529 0.016 Uiso 1 1 calc R U . . .
C00F C 0.78439(15) 0.77050(15) 0.46686(12) 0.0156(3) Uani 1 1 d . . . . .
H00J H 0.866448 0.792254 0.493486 0.019 Uiso 1 1 calc R U . . .
H00K H 0.729460 0.832080 0.493080 0.019 Uiso 1 1 calc R U . . .
C00G C 0.76208(14) 0.25975(15) 0.61944(12) 0.0142(3) Uani 1 1 d . . . . .
H00L H 0.696735 0.240645 0.566263 0.017 Uiso 1 1 calc R U . . .
H00M H 0.731560 0.249771 0.685943 0.017 Uiso 1 1 calc R U . . .
C00H C 0.61614(15) 0.56995(16) 0.15075(12) 0.0166(3) Uani 1 1 d . . . . .
H00N H 0.633406 0.508236 0.102368 0.020 Uiso 1 1 calc R U . . .
C00I C 0.51487(15) 0.66070(17) 0.12583(13) 0.0182(3) Uani 1 1 d . . . . .
C00J C 0.48327(15) 0.74612(17) 0.20947(13) 0.0181(3) Uani 1 1 d . . . . .
H00O H 0.417274 0.801216 0.197376 0.022 Uiso 1 1 calc R U . . .
C00K C 0.54707(14) 0.74623(16) 0.30201(12) 0.0159(3) Uani 1 1 d . . . . .
H00P H 0.519686 0.795605 0.354494 0.019 Uiso 1 1 calc R U . . .

loop_
_atom_site_aniso_label
_atom_site_aniso_U_11
_atom_site_aniso_U_22
_atom_site_aniso_U_33
_atom_site_aniso_U_23
_atom_site_aniso_U_13
_atom_site_aniso_U_12
Br01 0.01757(8) 0.01204(7) 0.01924(8) 0.00158(5) 0.00331(6) 0.00080(5)
Br02 0.02720(10) 0.01720(8) 0.01208(8) 0.00305(6) -0.00318(6) -0.00372(6)
O003 0.0133(5) 0.0126(5) 0.0151(5) 0.0020(4) 0.0023(4) 0.0008(4)
O004 0.0192(6) 0.0127(5) 0.0114(5) 0.0009(4) 0.0033(4) 0.0013(4)
O005 0.0143(6) 0.0165(5) 0.0121(5) 0.0045(4) -0.0009(4) -0.0027(4)
O006 0.0290(7) 0.0388(8) 0.0181(6) 0.0005(6) -0.0079(5) 0.0054(6)
C007 0.0159(8) 0.0154(7) 0.0123(7) 0.0018(6) -0.0008(6) -0.0023(6)
C008 0.0128(7) 0.0110(7) 0.0119(7) 0.0006(5) -0.0004(5) -0.0005(5)
C009 0.0134(7) 0.0126(7) 0.0112(7) 0.0002(5) -0.0003(5) 0.0001(5)
C00A 0.0141(8) 0.0150(7) 0.0160(8) 0.0039(6) 0.0008(6) -0.0007(6)
C00B 0.0156(8) 0.0117(7) 0.0140(7) 0.0010(5) 0.0021(6) 0.0004(6)
C00C 0.0131(7) 0.0142(7) 0.0121(7) 0.0035(6) 0.0010(5) 0.0009(6)
C00D 0.0148(8) 0.0135(7) 0.0176(8) 0.0036(6) 0.0036(6) 0.0014(6)
C00E 0.0144(8) 0.0135(7) 0.0132(7) 0.0016(5) 0.0029(6) 0.0003(6)
C00F 0.0175(8) 0.0122(7) 0.0169(8) 0.0003(6) 0.0007(6) -0.0007(6)
C00G 0.0117(7) 0.0126(7) 0.0183(8) -0.0001(6) 0.0017(6) 0.0000(5)
C00H 0.0185(8) 0.0161(7) 0.0157(8) 0.0004(6) 0.0038(6) 0.0003(6)
C00I 0.0171(8) 0.0212(8) 0.0160(8) 0.0034(6) -0.0001(6) -0.0003(6)
C00J 0.0136(8) 0.0229(8) 0.0181(8) 0.0051(6) 0.0029(6) 0.0056(6)
C00K 0.0161(8) 0.0164(7) 0.0159(8) 0.0022(6) 0.0049(6) 0.0031(6)

loop_
_atom_type_symbol
_atom_type_description
_atom_type_scat_dispersion_real
_atom_type_scat_dispersion_imag
_atom_type_scat_source
C C 0.0033 0.0016 'International Tables Vol C Tables 4.2.6.8 and 6.1.1.4'
H H 0.0000 0.0000 'International Tables Vol C Tables 4.2.6.8 and 6.1.1.4'
Br Br -0.2901 2.4595 'International Tables Vol C Tables 4.2.6.8 and 6.1.1.4'
O O 0.0106 0.0060 'International Tables Vol C Tables 4.2.6.8 and 6.1.1.4'

loop_
_geom_angle_atom_site_label_1
_geom_angle_atom_site_label_2
_geom_angle_atom_site_label_3
_geom_angle
_geom_angle_site_symmetry_1
_geom_angle_site_symmetry_3
_geom_angle_publ_flag
C009 O003 C00B 113.49(12) . . ?
C009 O004 C00E 113.02(11) . . ?
C009 O005 C00C 109.04(11) . . ?
Br02 C007 H00A 108.9 . . ?
Br02 C007 H00B 108.9 . . ?
H00A C007 H00B 107.8 . . ?
C008 C007 Br02 113.20(10) . . ?
C008 C007 H00A 108.9 . . ?
C008 C007 H00B 108.9 . . ?
C007 C008 C00B 108.54(12) . . ?
C007 C008 C00E 111.16(13) . . ?
C00B C008 C00E 106.39(12) . . ?
C00G C008 C007 113.54(13) . . ?
C00G C008 C00B 109.66(12) . . ?
C00G C008 C00E 107.33(12) . . ?
O003 C009 O005 110.48(12) . . ?
O003 C009 C00F 106.99(12) . . ?
O004 C009 O003 111.64(12) . . ?
O004 C009 O005 108.46(12) . . ?
O004 C009 C00F 113.34(12) . . ?
O005 C009 C00F 105.77(12) . . ?
H00C C00A H00D 109.1 . . ?
C00C C00A H00C 111.2 . . ?
C00C C00A H00D 111.2 . . ?
C00F C00A H00C 111.2 . . ?
C00F C00A H00D 111.2 . . ?
C00F C00A C00C 102.94(12) . . ?
O003 C00B C008 110.70(12) . . ?
O003 C00B H00E 109.5 . . ?
O003 C00B H00F 109.5 . . ?
C008 C00B H00E 109.5 . . ?
C008 C00B H00F 109.5 . . ?
H00E C00B H00F 108.1 . . ?
O005 C00C C00A 105.40(12) . . ?
O005 C00C C00D 107.97(12) . . ?
O005 C00C C00K 108.56(12) . . ?
C00D C00C C00A 111.96(13) . . ?
C00D C00C C00K 113.38(13) . . ?
C00K C00C C00A 109.21(13) . . ?
C00C C00D H00G 118.2 . . ?
C00H C00D C00C 123.56(15) . . ?
C00H C00D H00G 118.2 . . ?
O004 C00E C008 110.14(12) . . ?
O004 C00E H00H 109.6 . . ?
O004 C00E H00I 109.6 . . ?
C008 C00E H00H 109.6 . . ?
C008 C00E H00I 109.6 . . ?
H00H C00E H00I 108.1 . . ?
C009 C00F C00A 100.94(12) . . ?
C009 C00F H00J 111.6 . . ?
C009 C00F H00K 111.6 . . ?
C00A C00F H00J 111.6 . . ?
C00A C00F H00K 111.6 . . ?
H00J C00F H00K 109.4 . . ?
Br01 C00G H00L 109.0 . . ?
Br01 C00G H00M 109.0 . . ?
C008 C00G Br01 112.73(10) . . ?
C008 C00G H00L 109.0 . . ?
C008 C00G H00M 109.0 . . ?
H00L C00G H00M 107.8 . . ?
C00D C00H H00N 119.6 . . ?
C00D C00H C00I 120.74(15) . . ?
C00I C00H H00N 119.6 . . ?
O006 C00I C00H 121.18(16) . . ?
O006 C00I C00J 121.72(16) . . ?
C00J C00I C00H 117.09(14) . . ?
C00I C00J H00O 119.3 . . ?
C00K C00J C00I 121.48(15) . . ?
C00K C00J H00O 119.3 . . ?
C00C C00K H00P 118.6 . . ?
C00J C00K C00C 122.71(15) . . ?
C00J C00K H00P 118.6 . . ?

loop_
_geom_bond_atom_site_label_1
_geom_bond_atom_site_label_2
_geom_bond_distance
_geom_bond_site_symmetry_2
_geom_bond_publ_flag
Br01 C00G 1.9623(15) . ?
Br02 C007 1.9612(15) . ?
O003 C009 1.4117(18) . ?
O003 C00B 1.4349(18) . ?
O004 C009 1.3912(18) . ?
O004 C00E 1.4422(18) . ?
O005 C009 1.4219(18) . ?
O005 C00C 1.4557(18) . ?
O006 C00I 1.225(2) . ?
C007 H00A 0.9700 . ?
C007 H00B 0.9700 . ?
C007 C008 1.528(2) . ?
C008 C00B 1.533(2) . ?
C008 C00E 1.540(2) . ?
C008 C00G 1.519(2) . ?
C009 C00F 1.510(2) . ?
C00A H00C 0.9700 . ?
C00A H00D 0.9700 . ?
C00A C00C 1.557(2) . ?
C00A C00F 1.527(2) . ?
C00B H00E 0.9700 . ?
C00B H00F 0.9700 . ?
C00C C00D 1.498(2) . ?
C00C C00K 1.500(2) . ?
C00D H00G 0.9300 . ?
C00D C00H 1.331(2) . ?
C00E H00H 0.9700 . ?
C00E H00I 0.9700 . ?
C00F H00J 0.9700 . ?
C00F H00K 0.9700 . ?
C00G H00L 0.9700 . ?
C00G H00M 0.9700 . ?
C00H H00N 0.9300 . ?
C00H C00I 1.476(2) . ?
C00I C00J 1.473(2) . ?
C00J H00O 0.9300 . ?
C00J C00K 1.332(2) . ?
C00K H00P 0.9300 . ?

loop_
_geom_torsion_atom_site_label_1
_geom_torsion_atom_site_label_2
_geom_torsion_atom_site_label_3
_geom_torsion_atom_site_label_4
_geom_torsion
_geom_torsion_site_symmetry_1
_geom_torsion_site_symmetry_2
_geom_torsion_site_symmetry_3
_geom_torsion_site_symmetry_4
_geom_torsion_publ_flag
Br02 C007 C008 C00B -171.72(10) . . . . ?
Br02 C007 C008 C00E 71.61(14) . . . . ?
Br02 C007 C008 C00G -49.52(16) . . . . ?
O003 C009 C00F C00A 77.99(14) . . . . ?
O004 C009 C00F C00A -158.52(13) . . . . ?
O005 C009 C00F C00A -39.82(15) . . . . ?
O005 C00C C00D C00H 128.01(16) . . . . ?
O005 C00C C00K C00J -131.14(16) . . . . ?
O006 C00I C00J C00K -177.74(17) . . . . ?
C007 C008 C00B O003 -65.90(16) . . . . ?
C007 C008 C00E O004 63.38(16) . . . . ?
C007 C008 C00G Br01 -56.93(15) . . . . ?
C009 O003 C00B C008 -56.36(16) . . . . ?
C009 O004 C00E C008 58.46(16) . . . . ?
C009 O005 C00C C00A -5.32(15) . . . . ?
C009 O005 C00C C00D 114.49(13) . . . . ?
C009 O005 C00C C00K -122.22(13) . . . . ?
C00A C00C C00D C00H -116.41(17) . . . . ?
C00A C00C C00K C00J 114.43(17) . . . . ?
C00B O003 C009 O004 56.99(16) . . . . ?
C00B O003 C009 O005 -63.80(15) . . . . ?
C00B O003 C009 C00F -178.48(12) . . . . ?
C00B C008 C00E O004 -54.59(15) . . . . ?
C00B C008 C00G Br01 64.66(14) . . . . ?
C00C O005 C009 O003 -86.76(14) . . . . ?
C00C O005 C009 O004 150.57(12) . . . . ?
C00C O005 C009 C00F 28.68(15) . . . . ?
C00C C00A C00F C009 35.07(15) . . . . ?
C00C C00D C00H C00I 0.9(2) . . . . ?
C00D C00C C00K C00J -11.2(2) . . . . ?
C00D C00H C00I O006 174.31(17) . . . . ?
C00D C00H C00I C00J -6.8(2) . . . . ?
C00E O004 C009 O003 -57.94(16) . . . . ?
C00E O004 C009 O005 64.02(15) . . . . ?
C00E O004 C009 C00F -178.85(13) . . . . ?
C00E C008 C00B O003 53.80(16) . . . . ?
C00E C008 C00G Br01 179.83(10) . . . . ?
C00F C00A C00C O005 -19.44(15) . . . . ?
C00F C00A C00C C00D -136.57(13) . . . . ?
C00F C00A C00C C00K 97.02(14) . . . . ?
C00G C008 C00B O003 169.56(12) . . . . ?
C00G C008 C00E O004 -171.92(12) . . . . ?
C00H C00I C00J C00K 3.3(2) . . . . ?
C00I C00J C00K C00C 5.9(3) . . . . ?
C00K C00C C00D C00H 7.7(2) . . . . ?
